data_4032473
loop_
_publ_author_name
'Zhou, Xiaorong'
'Zhang, Zhiyin'
'Zhao, Hongyang'
'Lu, Ping'
'Wang, Yanguang'

_publ_section_title
;
 Rh-Catalyzed Annulations of N-Methoxybenzamides and Ketenimines:
 Sterically and Electronically Controlled Synthesis of Isoquinolinones and
 Isoindolinones.
;
_journal_issue 7
_journal_name_full 'The Journal of organic chemistry'
_journal_page_first 3787
_journal_page_last 3797
_journal_paper_doi 10.1021/acs.joc.7b00258
_journal_volume 82
_journal_year 2017
_chemical_formula_moiety 'C23 H20 N2 O'
_chemical_formula_sum 'C23 H20 N2 O'
_chemical_formula_weight 340.41
_chemical_name_systematic
;
 ? 
;
_space_group_crystal_system triclinic
_space_group_IT_number 2
_space_group_name_Hall '-P 1'
_space_group_name_H-M_alt 'P -1'
_symmetry_space_group_name_Hall '-P 1'
_symmetry_space_group_name_H-M 'P -1'
_atom_sites_solution_hydrogens geom
_atom_sites_solution_primary direct
_atom_sites_solution_secondary difmap
_audit_creation_date 2014-12-09
_audit_creation_method
;
Olex2 1.2
(compiled 2014.03.20 svn.r2914 for OlexSys, GUI svn.r4816)
;
_cell_angle_alpha 101.731(7)
_cell_angle_beta 92.064(6)
_cell_angle_gamma 107.741(7)
_cell_formula_units_Z 2
_cell_length_a 7.6762(6)
_cell_length_b 10.2708(9)
_cell_length_c 12.3668(10)
_cell_measurement_reflns_used 1830
_cell_measurement_temperature 293(2)
_cell_measurement_theta_max 29.5932
_cell_measurement_theta_min 3.2842
_cell_volume 904.21(14)
_computing_cell_refinement
;
CrysAlisPro, Agilent Technologies,
Version 1.171.35.11 (release 16-05-2011 CrysAlis171 .NET)
(compiled May 16 2011,17:55:39)
;
_computing_data_collection
;
CrysAlisPro, Agilent Technologies,
Version 1.171.35.11 (release 16-05-2011 CrysAlis171 .NET)
(compiled May 16 2011,17:55:39)
;
_computing_data_reduction
;
CrysAlisPro, Agilent Technologies,
Version 1.171.35.11 (release 16-05-2011 CrysAlis171 .NET)
(compiled May 16 2011,17:55:39)
;
_computing_molecular_graphics 'Olex2 (Dolomanov et al., 2009)'
_computing_publication_material 'Olex2 (Dolomanov et al., 2009)'
_computing_structure_refinement 'ShelXL (Sheldrick, 2008)'
_computing_structure_solution 'ShelXS (Sheldrick, 2008)'
_diffrn_ambient_temperature 293.15
_diffrn_detector_area_resol_mean 10.3592
_diffrn_measured_fraction_theta_full 0.997
_diffrn_measured_fraction_theta_max 0.997
_diffrn_measurement_device_type 'Xcalibur, Atlas, Gemini ultra'
_diffrn_measurement_method '\w scans'
_diffrn_orient_matrix_UB_11 0.0331402000
_diffrn_orient_matrix_UB_12 0.0743933000
_diffrn_orient_matrix_UB_13 0.0125230000
_diffrn_orient_matrix_UB_21 0.0535668000
_diffrn_orient_matrix_UB_22 -0.0001281000
_diffrn_orient_matrix_UB_23 0.0479020000
_diffrn_orient_matrix_UB_31 0.0744954000
_diffrn_orient_matrix_UB_32 -0.0019246000
_diffrn_orient_matrix_UB_33 -0.0319116000
_diffrn_radiation_monochromator graphite
_diffrn_radiation_type MoK\a
_diffrn_radiation_wavelength 0.71073
_diffrn_reflns_av_R_equivalents 0.0284
_diffrn_reflns_av_unetI/netI 0.0445
_diffrn_reflns_limit_h_max 7
_diffrn_reflns_limit_h_min -9
_diffrn_reflns_limit_k_max 12
_diffrn_reflns_limit_k_min -9
_diffrn_reflns_limit_l_max 13
_diffrn_reflns_limit_l_min -14
_diffrn_reflns_number 5600
_diffrn_reflns_theta_full 25.35
_diffrn_reflns_theta_max 25.35
_diffrn_reflns_theta_min 3.29
_diffrn_source 'Enhance (Mo) X-ray Source'
_exptl_absorpt_coefficient_mu 0.077
_exptl_absorpt_correction_T_max 1.00000
_exptl_absorpt_correction_T_min 0.86320
_exptl_absorpt_correction_type multi-scan
_exptl_absorpt_process_details
;
CrysAlisPro, Agilent Technologies,
Version 1.171.35.11 (release 16-05-2011 CrysAlis171 .NET)
(compiled May 16 2011,17:55:39)
Empirical absorption correction using spherical harmonics,
 implemented in SCALE3 ABSPACK scaling algorithm.
;
_exptl_crystal_colour colourless
_exptl_crystal_colour_primary colourless
_exptl_crystal_density_diffrn 1.250
_exptl_crystal_density_method 'not measured'
_exptl_crystal_description block
_exptl_crystal_F_000 360
_exptl_crystal_size_max 0.48
_exptl_crystal_size_mid 0.42
_exptl_crystal_size_min 0.36
_refine_diff_density_max 0.157
_refine_diff_density_min -0.205
_refine_diff_density_rms 0.050
_refine_ls_extinction_method none
_refine_ls_goodness_of_fit_ref 1.050
_refine_ls_hydrogen_treatment constr
_refine_ls_matrix_type full
_refine_ls_number_parameters 237
_refine_ls_number_reflns 3299
_refine_ls_number_restraints 0
_refine_ls_restrained_S_all 1.050
_refine_ls_R_factor_all 0.0659
_refine_ls_R_factor_gt 0.0470
_refine_ls_shift/su_max 0.000
_refine_ls_shift/su_mean 0.000
_refine_ls_structure_factor_coef Fsqd
_refine_ls_weighting_details 'calc w=1/[\s^2^(Fo^2^)+(0.0565P)^2^+0.0542P] where P=(Fo^2^+2Fc^2^)/3'
_refine_ls_weighting_scheme calc
_refine_ls_wR_factor_gt 0.1090
_refine_ls_wR_factor_ref 0.1242
_reflns_number_gt 2496
_reflns_number_total 3299
_reflns_threshold_expression >2sigma(I)
_cod_data_source_file jo7b00258_si_002.cif
_cod_data_source_block 141208_zxr505_109a
_cod_original_cell_volume 904.21(13)
_cod_database_code 4032473
_chemical_oxdiff_formula 'c10 h10 n2 o8'
_reflns_odcompleteness_completeness 99.59
_reflns_odcompleteness_iscentric 1
_reflns_odcompleteness_theta 26.32
_olex2_refinement_description
;
1. Fixed Uiso
 At 1.2 times of:
  All C(H) groups, All N(H) groups
 At 1.5 times of:
  All C(H,H,H) groups
2.a Aromatic/amide H refined with riding coordinates:
 N1(H1), C1(H1A), C2(H2), C3(H3), C4(H4), C11(H11), C12(H12), C14(H14),
 C15(H15), C18(H18), C19(H19), C20(H20), C21(H21), C22(H22)
2.b Idealised Me refined as rotating group:
 C16(H16A,H16B,H16C), C23(H23A,H23B,H23C)
;

loop_
_space_group_symop_id
_space_group_symop_operation_xyz
1 'x, y, z'
2 '-x, -y, -z'

loop_
_atom_site_label
_atom_site_type_symbol
_atom_site_fract_x
_atom_site_fract_y
_atom_site_fract_z
_atom_site_U_iso_or_equiv
_atom_site_adp_type
_atom_site_occupancy
_atom_site_calc_flag
_atom_site_refinement_flags_posn
O1 O 0.09878(19) 0.38323(15) 0.49408(10) 0.0688(4) Uani 1 d .
N1 N 0.09243(17) 0.47923(14) 0.34588(10) 0.0421(3) Uani 1 d .
H1 H 0.0120 0.5156 0.3732 0.050 Uiso 1 calc R
N2 N 0.12394(19) 0.59851(15) 0.20058(11) 0.0486(4) Uani 1 d .
C1 C 0.4148(3) 0.3129(2) 0.43440(15) 0.0555(5) Uani 1 d .
H1A H 0.3887 0.3154 0.5075 0.067 Uiso 1 calc R
C2 C 0.5588(3) 0.2689(2) 0.39685(17) 0.0629(5) Uani 1 d .
H2 H 0.6322 0.2437 0.4449 0.075 Uiso 1 calc R
C3 C 0.5933(2) 0.2623(2) 0.28797(17) 0.0598(5) Uani 1 d .
H3 H 0.6891 0.2310 0.2622 0.072 Uiso 1 calc R
C4 C 0.4873(2) 0.30178(18) 0.21668(15) 0.0492(4) Uani 1 d .
H4 H 0.5122 0.2961 0.1431 0.059 Uiso 1 calc R
C5 C 0.34352(19) 0.34999(16) 0.25274(12) 0.0383(4) Uani 1 d .
C6 C 0.3086(2) 0.35357(17) 0.36281(13) 0.0414(4) Uani 1 d .
C7 C 0.1579(2) 0.40393(18) 0.40673(13) 0.0445(4) Uani 1 d .
C8 C 0.1458(2) 0.50178(16) 0.24283(12) 0.0384(4) Uani 1 d .
C9 C 0.2206(2) 0.39126(16) 0.17619(12) 0.0383(4) Uani 1 d .
C10 C 0.0291(2) 0.68894(17) 0.25246(13) 0.0446(4) Uani 1 d .
C11 C 0.1224(3) 0.8264(2) 0.30619(15) 0.0565(5) Uani 1 d .
H11 H 0.2503 0.8585 0.3143 0.068 Uiso 1 calc R
C12 C 0.0259(3) 0.9162(2) 0.34785(16) 0.0635(5) Uani 1 d .
H12 H 0.0909 1.0077 0.3848 0.076 Uiso 1 calc R
C13 C -0.1636(3) 0.8741(2) 0.33626(15) 0.0573(5) Uani 1 d .
C14 C -0.2547(3) 0.7371(2) 0.28251(15) 0.0584(5) Uani 1 d .
H14 H -0.3826 0.7052 0.2740 0.070 Uiso 1 calc R
C15 C -0.1606(2) 0.6460(2) 0.24099(14) 0.0530(5) Uani 1 d .
H15 H -0.2260 0.5542 0.2047 0.064 Uiso 1 calc R
C16 C -0.2670(3) 0.9745(3) 0.3776(2) 0.0840(7) Uani 1 d .
H16A H -0.3425 0.9810 0.3167 0.126 Uiso 1 calc GR
H16B H -0.1811 1.0655 0.4101 0.126 Uiso 1 calc GR
H16C H -0.3432 0.9411 0.4325 0.126 Uiso 1 calc GR
C17 C 0.0484(2) 0.26454(17) 0.12369(12) 0.0390(4) Uani 1 d .
C18 C 0.0109(2) 0.13569(18) 0.15129(13) 0.0465(4) Uani 1 d .
H18 H 0.0888 0.1238 0.2051 0.056 Uiso 1 calc R
C19 C -0.1415(2) 0.0239(2) 0.09966(16) 0.0573(5) Uani 1 d .
H19 H -0.1652 -0.0623 0.1190 0.069 Uiso 1 calc R
C20 C -0.2575(2) 0.0405(2) 0.01998(16) 0.0626(6) Uani 1 d .
H20 H -0.3590 -0.0347 -0.0152 0.075 Uiso 1 calc R
C21 C -0.2229(3) 0.1686(2) -0.00755(16) 0.0642(5) Uani 1 d .
H21 H -0.3018 0.1802 -0.0610 0.077 Uiso 1 calc R
C22 C -0.0723(2) 0.2795(2) 0.04370(14) 0.0527(5) Uani 1 d .
H22 H -0.0506 0.3658 0.0248 0.063 Uiso 1 calc R
C23 C 0.3247(2) 0.44839(19) 0.08259(14) 0.0512(5) Uani 1 d .
H23A H 0.4367 0.5218 0.1143 0.077 Uiso 1 calc GR
H23B H 0.2492 0.4849 0.0417 0.077 Uiso 1 calc GR
H23C H 0.3531 0.3740 0.0336 0.077 Uiso 1 calc GR

loop_
_atom_site_aniso_label
_atom_site_aniso_U_11
_atom_site_aniso_U_22
_atom_site_aniso_U_33
_atom_site_aniso_U_23
_atom_site_aniso_U_13
_atom_site_aniso_U_12
O1 0.1051(10) 0.0942(10) 0.0480(8) 0.0383(7) 0.0403(7) 0.0725(9)
N1 0.0526(8) 0.0526(8) 0.0370(7) 0.0164(6) 0.0185(6) 0.0342(7)
N2 0.0693(9) 0.0445(8) 0.0437(8) 0.0178(7) 0.0178(6) 0.0286(7)
C1 0.0722(11) 0.0596(12) 0.0465(10) 0.0115(8) 0.0049(8) 0.0385(10)
C2 0.0651(11) 0.0672(13) 0.0704(13) 0.0143(10) 0.0000(9) 0.0429(10)
C3 0.0506(10) 0.0608(12) 0.0793(14) 0.0164(10) 0.0171(9) 0.0327(9)
C4 0.0490(9) 0.0489(10) 0.0559(11) 0.0114(8) 0.0194(8) 0.0232(8)
C5 0.0402(8) 0.0363(9) 0.0408(9) 0.0084(7) 0.0111(6) 0.0154(7)
C6 0.0495(9) 0.0430(9) 0.0389(9) 0.0088(7) 0.0083(7) 0.0247(7)
C7 0.0599(10) 0.0519(10) 0.0356(9) 0.0148(7) 0.0151(7) 0.0334(8)
C8 0.0429(8) 0.0406(9) 0.0356(8) 0.0113(7) 0.0105(6) 0.0162(7)
C9 0.0441(8) 0.0411(9) 0.0344(8) 0.0098(7) 0.0147(6) 0.0183(7)
C10 0.0669(11) 0.0419(10) 0.0357(9) 0.0162(7) 0.0115(7) 0.0274(8)
C11 0.0631(11) 0.0529(12) 0.0570(11) 0.0119(9) 0.0033(8) 0.0240(9)
C12 0.0888(14) 0.0443(11) 0.0584(12) 0.0049(9) -0.0015(10) 0.0283(10)
C13 0.0845(14) 0.0571(12) 0.0462(10) 0.0152(9) 0.0069(9) 0.0429(10)
C14 0.0652(11) 0.0651(13) 0.0537(11) 0.0145(9) 0.0065(8) 0.0328(10)
C15 0.0650(11) 0.0483(11) 0.0483(10) 0.0118(8) 0.0075(8) 0.0212(9)
C16 0.1170(18) 0.0861(17) 0.0755(15) 0.0160(12) 0.0134(13) 0.0719(15)
C17 0.0430(8) 0.0463(10) 0.0317(8) 0.0076(7) 0.0140(6) 0.0197(7)
C18 0.0499(9) 0.0483(10) 0.0435(9) 0.0100(8) 0.0112(7) 0.0181(8)
C19 0.0568(11) 0.0489(11) 0.0621(12) 0.0081(9) 0.0136(9) 0.0131(9)
C20 0.0464(10) 0.0661(14) 0.0623(12) -0.0050(10) 0.0075(9) 0.0119(9)
C21 0.0541(11) 0.0815(15) 0.0558(12) 0.0094(10) -0.0015(8) 0.0248(10)
C22 0.0567(10) 0.0590(12) 0.0485(10) 0.0155(9) 0.0067(8) 0.0247(9)
C23 0.0574(10) 0.0578(11) 0.0455(10) 0.0178(8) 0.0223(8) 0.0229(9)

loop_
_atom_type_symbol
_atom_type_description
_atom_type_scat_dispersion_real
_atom_type_scat_dispersion_imag
_atom_type_scat_source
C C 0.0033 0.0016 'International Tables Vol C Tables 4.2.6.8 and 6.1.1.4'
H H 0.0000 0.0000 'International Tables Vol C Tables 4.2.6.8 and 6.1.1.4'
N N 0.0061 0.0033 'International Tables Vol C Tables 4.2.6.8 and 6.1.1.4'
O O 0.0106 0.0060 'International Tables Vol C Tables 4.2.6.8 and 6.1.1.4'

loop_
_geom_angle_atom_site_label_1
_geom_angle_atom_site_label_2
_geom_angle_atom_site_label_3
_geom_angle
C7 N1 H1 117.4
C7 N1 C8 125.11(13)
C8 N1 H1 117.4
C8 N2 C10 121.57(13)
C2 C1 H1A 120.1
C2 C1 C6 119.85(17)
C6 C1 H1A 120.1
C1 C2 H2 120.2
C3 C2 C1 119.62(18)
C3 C2 H2 120.2
C2 C3 H3 119.7
C2 C3 C4 120.58(16)
C4 C3 H3 119.7
C3 C4 H4 119.4
C3 C4 C5 121.21(16)
C5 C4 H4 119.4
C4 C5 C9 122.85(14)
C6 C5 C4 117.39(15)
C6 C5 C9 119.70(13)
C1 C6 C5 121.33(15)
C1 C6 C7 118.43(14)
C5 C6 C7 120.24(15)
O1 C7 N1 121.50(14)
O1 C7 C6 122.16(15)
N1 C7 C6 116.31(13)
N1 C8 C9 115.11(13)
N2 C8 N1 124.48(14)
N2 C8 C9 120.21(13)
C5 C9 C8 110.07(12)
C5 C9 C17 111.00(13)
C5 C9 C23 111.45(12)
C8 C9 C17 105.35(11)
C8 C9 C23 109.76(13)
C23 C9 C17 109.03(12)
C11 C10 N2 121.25(16)
C15 C10 N2 120.36(16)
C15 C10 C11 118.08(17)
C10 C11 H11 119.9
C12 C11 C10 120.16(18)
C12 C11 H11 119.9
C11 C12 H12 119.0
C13 C12 C11 122.06(18)
C13 C12 H12 119.0
C12 C13 C14 117.15(18)
C12 C13 C16 121.54(19)
C14 C13 C16 121.29(19)
C13 C14 H14 119.2
C13 C14 C15 121.55(18)
C15 C14 H14 119.2
C10 C15 C14 121.00(18)
C10 C15 H15 119.5
C14 C15 H15 119.5
C13 C16 H16A 109.5
C13 C16 H16B 109.5
C13 C16 H16C 109.5
H16A C16 H16B 109.5
H16A C16 H16C 109.5
H16B C16 H16C 109.5
C18 C17 C9 122.71(15)
C18 C17 C22 118.20(16)
C22 C17 C9 119.07(15)
C17 C18 H18 119.6
C17 C18 C19 120.79(18)
C19 C18 H18 119.6
C18 C19 H19 120.0
C20 C19 C18 120.06(19)
C20 C19 H19 120.0
C19 C20 H20 120.1
C19 C20 C21 119.79(18)
C21 C20 H20 120.1
C20 C21 H21 119.9
C22 C21 C20 120.22(19)
C22 C21 H21 119.9
C17 C22 H22 119.5
C21 C22 C17 120.93(18)
C21 C22 H22 119.5
C9 C23 H23A 109.5
C9 C23 H23B 109.5
C9 C23 H23C 109.5
H23A C23 H23B 109.5
H23A C23 H23C 109.5
H23B C23 H23C 109.5

loop_
_geom_bond_atom_site_label_1
_geom_bond_atom_site_label_2
_geom_bond_distance
O1 C7 1.2198(18)
N1 H1 0.8600
N1 C7 1.365(2)
N1 C8 1.3947(18)
N2 C8 1.263(2)
N2 C10 1.417(2)
C1 H1A 0.9300
C1 C2 1.378(3)
C1 C6 1.389(2)
C2 H2 0.9300
C2 C3 1.374(3)
C3 H3 0.9300
C3 C4 1.378(3)
C4 H4 0.9300
C4 C5 1.393(2)
C5 C6 1.392(2)
C5 C9 1.519(2)
C6 C7 1.482(2)
C8 C9 1.533(2)
C9 C17 1.552(2)
C9 C23 1.543(2)
C10 C11 1.384(2)
C10 C15 1.379(2)
C11 H11 0.9300
C11 C12 1.384(3)
C12 H12 0.9300
C12 C13 1.378(3)
C13 C14 1.378(3)
C13 C16 1.506(3)
C14 H14 0.9300
C14 C15 1.380(3)
C15 H15 0.9300
C16 H16A 0.9600
C16 H16B 0.9600
C16 H16C 0.9600
C17 C18 1.382(2)
C17 C22 1.394(2)
C18 H18 0.9300
C18 C19 1.387(2)
C19 H19 0.9300
C19 C20 1.375(3)
C20 H20 0.9300
C20 C21 1.377(3)
C21 H21 0.9300
C21 C22 1.374(3)
C22 H22 0.9300
C23 H23A 0.9600
C23 H23B 0.9600
C23 H23C 0.9600

loop_
_geom_torsion_atom_site_label_1
_geom_torsion_atom_site_label_2
_geom_torsion_atom_site_label_3
_geom_torsion_atom_site_label_4
_geom_torsion
N1 C8 C9 C5 -40.73(17)
N1 C8 C9 C17 79.00(15)
N1 C8 C9 C23 -163.76(13)
N2 C8 C9 C5 144.18(15)
N2 C8 C9 C17 -96.09(17)
N2 C8 C9 C23 21.2(2)
N2 C10 C11 C12 174.39(16)
N2 C10 C15 C14 -174.11(16)
C1 C2 C3 C4 1.2(3)
C1 C6 C7 O1 -16.0(3)
C1 C6 C7 N1 161.85(15)
C2 C1 C6 C5 0.5(3)
C2 C1 C6 C7 -178.39(17)
C2 C3 C4 C5 0.4(3)
C3 C4 C5 C6 -1.5(2)
C3 C4 C5 C9 -178.54(15)
C4 C5 C6 C1 1.0(2)
C4 C5 C6 C7 179.88(14)
C4 C5 C9 C8 -152.23(15)
C4 C5 C9 C17 91.53(16)
C4 C5 C9 C23 -30.2(2)
C5 C6 C7 O1 165.11(16)
C5 C6 C7 N1 -17.0(2)
C5 C9 C17 C18 4.11(19)
C5 C9 C17 C22 -174.57(12)
C6 C1 C2 C3 -1.6(3)
C6 C5 C9 C8 30.78(18)
C6 C5 C9 C17 -85.45(16)
C6 C5 C9 C23 152.81(14)
C7 N1 C8 N2 -160.62(16)
C7 N1 C8 C9 24.5(2)
C8 N1 C7 O1 -176.65(15)
C8 N1 C7 C6 5.5(2)
C8 N2 C10 C11 105.91(19)
C8 N2 C10 C15 -80.6(2)
C8 C9 C17 C18 -115.00(15)
C8 C9 C17 C22 66.31(16)
C9 C5 C6 C1 178.20(15)
C9 C5 C6 C7 -3.0(2)
C9 C17 C18 C19 -177.89(13)
C9 C17 C22 C21 177.77(14)
C10 N2 C8 N1 -4.6(3)
C10 N2 C8 C9 170.04(14)
C10 C11 C12 C13 -1.1(3)
C11 C10 C15 C14 -0.4(2)
C11 C12 C13 C14 1.0(3)
C11 C12 C13 C16 -177.33(19)
C12 C13 C14 C15 -0.6(3)
C13 C14 C15 C10 0.4(3)
C15 C10 C11 C12 0.8(3)
C16 C13 C14 C15 177.69(18)
C17 C18 C19 C20 0.0(2)
C18 C17 C22 C21 -1.0(2)
C18 C19 C20 C21 -0.7(3)
C19 C20 C21 C22 0.5(3)
C20 C21 C22 C17 0.3(3)
C22 C17 C18 C19 0.8(2)
C23 C9 C17 C18 127.25(15)
C23 C9 C17 C22 -51.43(18)
